data_2004448
loop_
_publ_author_name
'Schaefer, W. P.'
'Henling, L. M.'
'McBay, H. C.'
'Abul\=u, J.'

_publ_section_title
;
 A Pinacol Precursor to a Chiral Spiro Compound
;
_journal_issue 1
_journal_name_full 'Acta Crystallographica Section C'
_journal_page_first 104
_journal_page_last 107
_journal_paper_doi 10.1107/S0108270195010213
_journal_volume 52
_journal_year 1996
_chemical_formula_sum 'C18 H18 O2'
_chemical_formula_weight 266.34
_space_group_IT_number 2
_symmetry_cell_setting triclinic
_symmetry_space_group_name_Hall '-P 1'
_symmetry_space_group_name_H-M 'P -1'
_atom_type_scat_source IntTabIV
_cell_angle_alpha 106.24(2)
_cell_angle_beta 104.27(3)
_cell_angle_gamma 103.54(2)
_cell_formula_units_Z 4
_cell_length_a 10.798(3)
_cell_length_b 12.100(3)
_cell_length_c 12.359(3)
_cell_measurement_reflns_used 25
_cell_measurement_temperature 294
_cell_measurement_theta_max 11
_cell_measurement_theta_min 7
_cell_volume 1420.6(7)
_computing_cell_refinement 'CAD-4 Software'
_computing_data_collection 'CAD-4 Software (Enraf-Nonius, 1989)'
_computing_data_reduction 'CRYM (Duchamp, 1964)'
_computing_molecular_graphics 'ORTEPII (Johnson, 1976)'
_computing_publication_material CRYM
_computing_structure_refinement CRYM
_computing_structure_solution CRYM
_diffrn_measurement_device 'Enraf-Nonius CAD-4'
_diffrn_measurement_method '\w scans'
_diffrn_radiation_type MoK\a
_diffrn_radiation_wavelength 0.71073
_diffrn_reflns_av_R_equivalents 0.047
_diffrn_reflns_limit_h_max 12
_diffrn_reflns_limit_h_min -12
_diffrn_reflns_limit_k_max 14
_diffrn_reflns_limit_k_min -14
_diffrn_reflns_limit_l_max 14
_diffrn_reflns_limit_l_min -14
_diffrn_reflns_number 10095
_diffrn_reflns_theta_max 25
_diffrn_standards_decay_% 'within counting statistics'
_diffrn_standards_interval_time 150
_diffrn_standards_number 3
_exptl_absorpt_coefficient_mu 0.074
_exptl_absorpt_correction_T_max 1.000
_exptl_absorpt_correction_T_min 0.994
_exptl_absorpt_correction_type none
_exptl_crystal_colour clear
_exptl_crystal_density_diffrn 1.25
_exptl_crystal_description 'thin needle'
_exptl_crystal_size_max 0.52
_exptl_crystal_size_mid 0.12
_exptl_crystal_size_min 0.10
_refine_diff_density_max 0.31
_refine_diff_density_min -0.30
_refine_ls_extinction_method none
_refine_ls_goodness_of_fit_obs 1.38
_refine_ls_hydrogen_treatment refall
_refine_ls_number_parameters 505
_refine_ls_number_reflns 4995
_refine_ls_R_factor_obs '0.043 for 2646 reflections with F~o~^2^>3\s(F~o~^2^)'
_refine_ls_shift/esd_max <0.02
_refine_ls_structure_factor_coef Fsqd
_refine_ls_weighting_details w=1/\s^2^(F~o~^2^)
_refine_ls_weighting_scheme calc
_refine_ls_wR_factor_obs '0.008 on F^2^ for 4995 reflections'
_reflns_number_observed 4995
_reflns_number_total 4995
_reflns_observed_criterion 'All reflexions used, F~o~^2^ positive and negative'
_cod_data_source_file sz1046.cif
_cod_data_source_block sz1046a
_cod_depositor_comments
;

  Adding the _atom_site_type_symbol data item to prevent confusion
  between hydrogen and holmium.

  Andrius Merkys
  2013-10-16

The following automatic conversions were performed:

'_refine_ls_weighting_scheme' value ' w=1/\s^2^(F~o~^2^)' was changed
to 'calc'. New tag '_refine_ls_weighting_details' was created. The
value of the new tag was set to 'w=1/\s^2^(F~o~^2^)'.

Automatic conversion script
Id: cif_fix_values 3143 2015-03-26 13:38:13Z robertas 
;
_cod_original_cell_volume 1420.6(6)
_cod_database_code 2004448

loop_
_symmetry_equiv_pos_as_xyz
x,y,z
-x,-y,-z

loop_
_atom_site_type_symbol
_atom_site_label
_atom_site_fract_x
_atom_site_fract_y
_atom_site_fract_z
_atom_site_U_iso_or_equiv
C C1a .6926(2) .1845(2) .1995(2) .0424(6)
C C2a .8155(3) .2109(3) .3109(3) .0539(7)
C C3a .8716(3) .3489(3) .3782(3) .0594(9)
C C4a .8086(2) .4002(2) .2891(2) .0470(7)
C C5a .8426(3) .5198(3) .2941(3) .0587(8)
C C6a .7728(3) .5468(3) .2011(3) .0649(9)
C C7a .6706(3) .4559(3) .1038(3) .0622(8)
C C8a .6375(3) .3362(3) .0977(2) .0508(7)
C C9a .7068(2) .3091(2) .1915(2) .0423(6)
C C11a .5573(2) .1221(2) .2115(2) .0412(6)
C C12a .5234(3) .1992(3) .3148(2) .0504(7)
C C13a .4271(3) .1062(3) .3440(3) .0629(8)
C C14a .4744(2) -.0026(2) .3133(2) .0529(7)
C C15a .4514(3) -0.1018(3) .3499(3) .0709(9)
C C16a .5044(4) -0.1923(3) .3093(3) .0792(10)
C C17a .5784(3) -0.1845(3) .2346(3) .0728(9)
C C18a .6007(3) -.0866(3) .1969(2) .0561(7)
C C19a .5485(2) .0053(2) .2373(2) .0453(6)
O O1a .6989(2) .1024(2) .0933(2) .0584(5)
O O2a .4494(2) .0994(2) .1036(2) .0501(5)
C C1b .1758(2) .2368(2) .0924(2) .0406(6)
C C2b .2819(3) .3288(2) .0684(3) .0508(7)
C C3b .3380(3) .4478(3) .1767(3) .0605(8)
C C4b .2957(2) .4110(2) .2721(2) .0518(7)
C C5b .3394(3) .4767(3) .3940(3) .0689(10)
C C6b .2955(3) .4231(4) .4677(3) .0764(11)
C C7b .2084(3) .3050(3) .4223(3) .0683(9)
C C8b .1625(3) .2387(3) .3001(3) .0528(7)
C C9b .2064(2) .2930(2) .2257(2) .0426(6)
C C11b .0292(2) .2162(2) .0165(2) .0431(6)
C C12b -.0123(3) .3308(3) .0458(3) .0565(8)
C C13b -0.1159(3) .3180(3) -.0709(3) .0757(10)
C C14b -.0770(3) .2399(3) -0.1657(3) .0621(8)
C C15b -0.1102(3) .2229(4) -0.2870(4) .0839(11)
C C16b -.0647(4) .1451(4) -0.3582(4) .0954(13)
C C17b .0134(4) .0834(4) -0.3115(3) .0835(11)
C C18b .0488(3) .1009(3) -0.1909(3) .0622(8)
C C19b .0040(2) .1799(2) -0.1176(2) .0483(7)
O O1b .1911(2) .1182(2) .0608(2) .0529(5)
O O2b -.0627(2) .1269(2) .0409(2) .0538(5)
H H1a .879(2) .180(2) .281(2) 5.1(6)
H H2a .793(2) .1644(19) .3645(19) 4.3(6)
H H3a .968(3) .381(2) .401(2) 5.3(6)
H H4a .845(2) .373(2) .455(2) 5.9(7)
H H5a .918(3) .584(2) .363(2) 5.6(6)
H H6a .793(3) .629(2) .203(2) 6.6(8)
H H7a .6245(3) .470(2) .038(2) 4.7(6)
H H8a .571(2) .272(2) .0281(19) 4.3(6)
H H11a .488(2) .2588(19) .2909(18) 3.8(5)
H H12a .609(2) .249(2) .389(2) 5.4(6)
H H13a .330(3) .083(2) .288(2) 7.0(7)
H H14a .433(3) .138(2) .428(3) 6.7(8)
H H15a .400(3) -0.104(2) .405(2) 5.8(7)
H H16a .493(3) -0.265(3) .339(2) 8.2(8)
H H17a .611(3) -0.250(3) .204(2) 6.8(8)
H H18a .650(3) -.082(2) .140(2) 6.0(7)
H HO1a .765(3) .123(3) .082(3) 9.1(12)
H HO2a .426(3) .029(2) .051(2) 6.0(8)
H H1b .245(2) .341(2) -.008(2) 5.1(6)
H H2b .355(2) .293(2) .060(2) 5.3(6)
H H3b .296(3) .513(2) .161(2) 5.9(7)
H H4b .436(3) .482(2) .204(2) 6.7(7)
H H5b .402(3) .562(3) .426(2) 7.0(8)
H H6b .323(3) .464(2) .550(3) 6.6(8)
H H7b .182(2) .261(2) .471(2) 5.2(7)
H H8b .107(2) .155(2) .2677(18) 3.7(6)
H H11b .066(3) .408(2) .068(2) 5.9(7)
H H12b -.0429(4) .341(2) .115(2) 5.3(7)
H H13b -0.115(3) .399(3) -.077(2) 7.5(8)
H H14b -0.209(3) .273(3) -.075(3) 8.5(9)
H H15b -0.162(3) .273(2) -0.312(2) 6.8(8)
H H16b -.093(3) .133(3) -0.444(3) 10.7(11)
H H17b .049(3) .027(3) -0.367(3) 9.4(10)
H H18b .104(3) .057(2) -0.156(2) 5.9(7)
H HO1b .259(3) .124(3) .085(3) 7.9(11)
H HO2b -.081(3) .056(3) -.005(3) 7.1(9)

loop_
_geom_angle_atom_site_label_1
_geom_angle_atom_site_label_2
_geom_angle_atom_site_label_3
_geom_angle_site_symmetry_3
_geom_angle
_geom_angle_publ_flag
C9a C1a C2a . 102.8(2) yes
C11a C1a C2a . 112.3(2) yes
O1a C1a C2a . 111.7(2) yes
C11a C1a C9a . 114.3(2) yes
O1a C1a C9a . 110.7(2) yes
O1a C1a C11a . 105.3(2) yes
C3a C2a C1a . 107.7(2) yes
C4a C3a C2a . 104.0(2) yes
C5a C4a C3a . 128.5(2) yes
C9a C4a C3a . 111.0(2) yes
C9a C4a C5a . 120.5(2) yes
C6a C5a C4a . 119.1(3) yes
C7a C6a C5a . 120.5(3) yes
C8a C7a C6a . 120.7(3) yes
C9a C8a C7a . 118.9(3) yes
C4a C9a C1a . 112.1(2) yes
C8a C9a C1a . 127.4(2) yes
C8a C9a C4a . 120.4(2) yes
C12a C11a C1a . 114.4(2) yes
C19a C11a C1a . 115.1(2) yes
O2a C11a C1a . 108.4(2) yes
C19a C11a C12a . 102.3(2) yes
O2a C11a C12a . 105.9(2) yes
O2a C11a C19a . 110.2(2) yes
C13a C12a C11a . 104.5(2) yes
C14a C13a C12a . 102.5(3) yes
C15a C14a C13a . 128.7(3) yes
C19a C14a C13a . 110.5(2) yes
C19a C14a C15a . 120.7(3) yes
C16a C15a C14a . 118.7(3) yes
C17a C16a C15a . 120.8(3) yes
C18a C17a C16a . 120.9(3) yes
C19a C18a C17a . 118.9(3) yes
C14a C19a C11a . 109.6(2) yes
C18a C19a C11a . 130.4(2) yes
C18a C19a C14a . 119.9(2) yes
O2a HO2a O1a' 2_655 152(3) yes
O1a HO1a O2b' 1_655 163(4) yes
C9b C1b C2b . 102.8(2) yes
C11b C1b C2b . 112.4(2) yes
O1b C1b C2b . 111.7(2) yes
C11b C1b C9b . 114.0(2) yes
O1b C1b C9b . 111.0(2) yes
O1b C1b C11b . 105.0(2) yes
C3b C2b C1b . 107.8(2) yes
C4b C3b C2b . 103.7(2) yes
C5b C4b C3b . 128.5(3) yes
C9b C4b C3b . 111.4(2) yes
C9b C4b C5b . 120.0(3) yes
C6b C5b C4b . 119.4(3) yes
C7b C6b C5b . 120.8(3) yes
C8b C7b C6b . 120.3(3) yes
C9b C8b C7b . 118.8(3) yes
C4b C9b C1b . 111.4(2) yes
C8b C9b C1b . 127.9(2) yes
C8b C9b C4b . 120.6(2) yes
C12b C11b C1b . 113.3(2) yes
C19b C11b C1b . 114.3(2) yes
O2b C11b C1b . 109.0(2) yes
C19b C11b C12b . 102.8(2) yes
O2b C11b C12b . 106.4(2) yes
O2b C11b C19b . 110.7(2) yes
C13b C12b C11b . 105.5(2) yes
C14b C13b C12b . 103.3(3) yes
C15b C14b C13b . 129.4(3) yes
C19b C14b C13b . 110.6(3) yes
C19b C14b C15b . 120.0(3) yes
C16b C15b C14b . 119.5(4) yes
C17b C16b C15b . 120.8(4) yes
C18b C17b C16b . 120.3(4) yes
C19b C18b C17b . 119.6(3) yes
C14b C19b C11b . 110.0(2) yes
C18b C19b C11b . 130.1(2) yes
C18b C19b C14b . 119.8(3) yes
O1b HO1b O2a' . 162(4) yes
O2b HO2b O1b' 2_555 148(3) yes
H1a C2a C1a . 106.3(15) no
H2a C2a C1a . 113.2(13) no
H1a C2a C3a . 112.6(15) no
H2a C2a C3a . 112.1(13) no
H2a C2a H1a . 105.(2) no
H3a C3a C2a . 113.2(16) no
H4a C3a C2a . 111.5(15) no
H3a C3a C4a . 108.8(16) no
H4a C3a C4a . 111.2(15) no
H4a C3a H3a . 108.(2) no
H5a C5a C4a . 120.2(15) no
H5a C5a C6a . 120.7(16) no
H6a C6a C5a . 120.4(17) no
H6a C6a C7a . 119.1(17) no
H7a C7a C6a . 123.0(16) no
H7a C7a C8a . 116.2(16) no
H8a C8a C7a . 121.3(15) no
H8a C8a C9a . 119.8(15) no
H11a C12a C11a . 109.5(14) no
H12a C12a C11a . 111.7(14) no
H11a C12a C13a . 115.8(14) no
H12a C12a C13a . 109.5(14) no
H12a C12a H11a . 106.(2) no
H13a C13a C12a . 110.2(17) no
H14a C13a C12a . 111.2(17) no
H13a C13a C14a . 108.3(17) no
H14a C13a C14a . 113.4(17) no
H14a C13a H13a . 111.(2) no
H15a C15a C14a . 119.0(16) no
H15a C15a C16a . 122.3(16) no
H16a C16a C15a . 119.8(17) no
H16a C16a C17a . 119.3(17) no
H17a C17a C16a . 119.9(18) no
H17a C17a C18a . 119.1(18) no
H18a C18a C17a . 121.9(16) no
H18a C18a C19a . 119.1(16) no
HO1a O1a C1a . 113.(3) no
HO2a O2a C11a . 114.5(19) no
H1b C2b C1b . 112.7(15) no
H2b C2b C1b . 106.9(15) no
H1b C2b C3b . 112.5(15) no
H2b C2b C3b . 110.3(15) no
H2b C2b H1b . 107.(2) no
H3b C3b C2b . 112.1(15) no
H4b C3b C2b . 113.2(17) no
H3b C3b C4b . 109.3(15) no
H4b C3b C4b . 109.1(17) no
H4b C3b H3b . 109.(2) no
H5b C5b C4b . 119.2(17) no
H5b C5b C6b . 121.4(17) no
H6b C6b C5b . 121.8(18) no
H6b C6b C7b . 117.4(18) no
H7b C7b C6b . 123.7(16) no
H7b C7b C8b . 115.8(16) no
H8b C8b C7b . 121.5(14) no
H8b C8b C9b . 119.5(14) no
H11b C12b C11b . 112.3(15) no
H12b C12b C11b . 110.4(15) no
H11b C12b C13b . 106.4(15) no
H12b C12b C13b . 116.2(15) no
H12b C12b H11b . 106.(2) no
H13b C13b C12b . 112.3(17) no
H14b C13b C12b . 109.7(19) no
H13b C13b C14b . 114.1(17) no
H14b C13b C14b . 109.2(19) no
H14b C13b H13b . 108.(3) no
H15b C15b C14b . 114.7(18) no
H15b C15b C16b . 125.7(18) no
H16b C16b C15b . 117.(2) no
H16b C16b C17b . 122.(2) no
H17b C17b C16b . 119.5(19) no
H17b C17b C18b . 120.2(19) no
H18b C18b C17b . 121.8(16) no
HO1b O1b C1b . 110.(3) no
HO2b O2b C11b . 113.(2) no

loop_
_geom_bond_atom_site_label_1
_geom_bond_atom_site_label_2
_geom_bond_site_symmetry_2
_geom_bond_distance
_geom_bond_publ_flag
C1a C2a . 1.553(4) yes
C1a C9a . 1.514(3) yes
C1a C11a . 1.542(3) yes
C1a O1a . 1.436(3) yes
C2a C3a . 1.533(4) yes
C3a C4a . 1.507(4) yes
C4a C5a . 1.387(4) yes
C4a C9a . 1.383(3) yes
C5a C6a . 1.376(5) yes
C6a C7a . 1.383(5) yes
C7a C8a . 1.384(4) yes
C8a C9a . 1.383(4) yes
C11a C12a . 1.536(4) yes
C11a C19a . 1.520(3) yes
C11a O2a . 1.445(3) yes
C12a C13a . 1.530(5) yes
C13a C14a . 1.506(4) yes
C14a C15a . 1.388(4) yes
C14a C19a . 1.385(4) yes
C15a C16a . 1.381(5) yes
C16a C17a . 1.370(5) yes
C17a C18a . 1.382(5) yes
C18a C19a . 1.388(4) yes
HO2a O1a' 2_655 1.94(3) yes
HO1a O2b' 1_655 2.04(4) yes
C1b C2b . 1.548(4) yes
C1b C9b . 1.512(3) yes
C1b C11b . 1.549(3) yes
C1b O1b . 1.439(3) yes
C2b C3b . 1.532(4) yes
C3b C4b . 1.504(4) yes
C4b C5b . 1.388(4) yes
C4b C9b . 1.386(4) yes
C5b C6b . 1.369(5) yes
C6b C7b . 1.380(5) yes
C7b C8b . 1.392(5) yes
C8b C9b . 1.381(4) yes
C11b C12b . 1.531(4) yes
C11b C19b . 1.526(4) yes
C11b O2b . 1.438(3) yes
C12b C13b . 1.534(5) yes
C13b C14b . 1.501(5) yes
C14b C15b . 1.395(5) yes
C14b C19b . 1.389(4) yes
C15b C16b . 1.366(6) yes
C16b C17b . 1.377(6) yes
C17b C18b . 1.385(5) yes
C18b C19b . 1.384(4) yes
HO2b O1b' 2_555 1.99(3) yes
HO1b O2a' . 2.11(3) yes
C2a H1a . 0.96(3) no
C2a H2a . 1.02(2) no
C3a H3a . 0.95(3) no
C3a H4a . 1.04(3) no
C5a H5a . 0.99(3) no
C6a H6a . 0.95(3) no
C7a H7a . 0.93(3) no
C8a H8a . 0.96(2) no
C12a H11a . 0.97(2) no
C12a H12a . 1.03(3) no
C13a H13a . 1.02(3) no
C13a H14a . 0.99(3) no
C15a H15a . 0.98(3) no
C16a H16a . 1.03(3) no
C17a H17a . 0.95(3) no
C18a H18a . 0.99(3) no
O1a HO1a . 0.76(4) no
O2a HO2a . 0.85(3) no
C2b H1b . 0.99(3) no
C2b H2b . 0.99(3) no
C3b H3b . 1.04(3) no
C3b H4b . 0.98(3) no
C5b H5b . 1.00(3) no
C6b H6b . 0.94(3) no
C7b H7b . 0.96(3) no
C8b H8b . 0.95(2) no
C12b H11b . 1.01(3) no
C12b H12b . 0.98(3) no
C13b H13b . 1.01(3) no
C13b H14b . 1.01(3) no
C15b H15b . 0.97(3) no
C16b H16b . 0.99(4) no
C17b H17b . 1.03(4) no
C18b H18b . 0.99(3) no
O1b HO1b . 0.70(3) no
O2b HO2b . 0.83(3) no
